data_9014689
loop_
_publ_author_name
'Mills, S. J.'
'Kampf, A. R.'
'Housley, R. M.'
'Favreau, G.'
'Pasero, M.'
'Biagioni, C.'
'Merlino, S.'
'Berbain, C.'
'Orlandi, P.'

_publ_section_title
;
 Omsite, (Ni,Cu)2Fe3+(OH)6[Sb(OH)6], a new member of the cualstibite group
 from Oms, France
;
_journal_name_full 'Mineralogical Magazine'
_journal_page_first 1347
_journal_page_last 1354
_journal_paper_doi 10.1180/minmag.2012.076.5.16
_journal_volume 76
_journal_year 2012
_chemical_compound_source 'Oms, France'
_chemical_formula_sum 'As0.154 Cu1.368 Fe2.148 H24 Mg0.222 Ni2.262 O24 Sb1.846'
_chemical_name_mineral Omsite
_space_group_IT_number 147
_symmetry_space_group_name_Hall '-P 3'
_symmetry_space_group_name_H-M 'P -3'
_cell_angle_alpha 90
_cell_angle_beta 90
_cell_angle_gamma 120
_cell_formula_units_Z 1
_cell_length_a 5.3506
_cell_length_b 5.3506
_cell_length_c 19.5802
_cell_volume 485.459
_database_code_amcsd 0019587
_exptl_crystal_density_diffrn 3.385
_cod_original_formula_sum 'Sb1.846 As.154 (Ni2.262 Cu1.368 Fe2.148 Mg.222) O24 H24'
_cod_database_code 9014689

loop_
_space_group_symop_operation_xyz
x,y,z
y,-x+y,-z
-x+y,-x,z
-x,-y,-z
-y,x-y,z
x-y,x,-z

loop_
_atom_site_aniso_label
_atom_site_aniso_U_11
_atom_site_aniso_U_22
_atom_site_aniso_U_33
_atom_site_aniso_U_12
_atom_site_aniso_U_13
_atom_site_aniso_U_23
Sb1 0.04100 0.04100 0.03800 0.02100 0.00000 0.00000
Sb2 0.04000 0.04000 0.02700 0.02000 0.00000 0.00000
As2 0.04000 0.04000 0.02700 0.02000 0.00000 0.00000
NiM1 0.02200 0.02200 0.02500 0.01100 0.00000 0.00000
CuM1 0.02200 0.02200 0.02500 0.01100 0.00000 0.00000
FeM1 0.02200 0.02200 0.02500 0.01100 0.00000 0.00000
MgM1 0.02200 0.02200 0.02500 0.01100 0.00000 0.00000
NiM2 0.02000 0.02400 0.02400 0.01000 0.00000 0.00000
CuM2 0.02000 0.02400 0.02400 0.01000 0.00000 0.00000
FeM2 0.02000 0.02400 0.02400 0.01000 0.00000 0.00000
MgM2 0.02000 0.02400 0.02400 0.01000 0.00000 0.00000
NiM3 0.02100 0.02100 0.02500 0.01100 0.00000 0.00000
CuM3 0.02100 0.02100 0.02500 0.01100 0.00000 0.00000
FeM3 0.02100 0.02100 0.02500 0.01100 0.00000 0.00000
MgM3 0.02100 0.02100 0.02500 0.01100 0.00000 0.00000
O-H1 0.00500 0.00800 0.04800 0.00400 0.00100 0.00100
O-H2 0.04900 0.04900 0.01500 0.02400 -0.00100 0.00100
O-H3a 0.04000 0.05000 0.03500 0.02600 0.00100 -0.00600
O-H3b 0.04000 0.05000 0.03500 0.02600 0.00100 -0.00600
O-H3b&#x0092; 0.04000 0.05000 0.03500 0.02600 0.00100 -0.00600
O-H4a 0.04400 0.04400 0.02700 0.02300 -0.00400 -0.00300
O-H4b 0.04400 0.04400 0.02700 0.02300 -0.00400 -0.00300

loop_
_atom_site_label
_atom_site_fract_x
_atom_site_fract_y
_atom_site_fract_z
_atom_site_occupancy
_atom_site_U_iso_or_equiv
_atom_site_type_symbol
_atom_site_attached_hydrogens
Sb1 0.00000 0.00000 0.00000 1.00000 0.04000 Sb 0
Sb2 0.66667 0.33333 0.49990 0.42300 0.03600 Sb 0
As2 0.66667 0.33333 0.49990 0.07700 0.03600 As 0
NiM1 0.00000 0.00000 0.25190 0.37700 0.02300 Ni 0
CuM1 0.00000 0.00000 0.25190 0.22800 0.02300 Cu 0
FeM1 0.00000 0.00000 0.25190 0.35800 0.02300 Fe 0
MgM1 0.00000 0.00000 0.25190 0.03700 0.02300 Mg 0
NiM2 0.66667 0.33333 0.24880 0.37700 0.02100 Ni 0
CuM2 0.66667 0.33333 0.24880 0.22800 0.02100 Cu 0
FeM2 0.66667 0.33333 0.24880 0.35800 0.02100 Fe 0
MgM2 0.66667 0.33333 0.24880 0.03700 0.02100 Mg 0
NiM3 0.33333 0.66667 0.24880 0.37700 0.02300 Ni 0
CuM3 0.33333 0.66667 0.24880 0.22800 0.02300 Cu 0
FeM3 0.33333 0.66667 0.24880 0.35800 0.02300 Fe 0
MgM3 0.33333 0.66667 0.24880 0.03700 0.02300 Mg 0
O-H1 -0.33100 0.00000 0.19600 1.00000 0.02000 O 1
O-H2 0.34000 0.00200 0.30110 1.00000 0.03800 O 1
O-H3a 0.47500 0.00200 0.44300 0.52000 0.04000 O 1
O-H3b 0.19300 -0.13600 0.44300 0.25000 0.04000 O 1
O-H3b&#x0092; 0.32500 0.13800 0.44300 0.23000 0.04000 O 1
O-H4a 0.14100 -0.19900 0.06000 0.52000 0.03800 O 1
O-H4b -0.14000 -0.34000 0.06000 0.48000 0.03800 O 1

loop_
_cod_changelog_entry_id
_cod_changelog_entry_author
_cod_changelog_entry_date
_cod_changelog_entry_text
1
;cod-tools version 3.8.0
Id: cif_guess_AMCSD_atom_types 9574 2023-05-10 09:00:05Z saulius
;
2023-05-10T18:55:22+03:00
;Derived atom types and hydrogen counts
from atom names that follow the AMCSD naming convention
(Wat == water, O-H == hydroxyl).
;

loop_
_cod_related_entry_id
_cod_related_entry_database
_cod_related_entry_code
1 AMCSD 0019587
